data_4073789
loop_
_publ_author_name
'Buch, Frank'
'Harder, Sjoerd'

_publ_section_title
;
 The Azametallacyclopropane Ca(\h2-Ph2CNPh)(hmpa)3:&#x00A0; A Calcium
 Alternative to a Versatile Ytterbium(II) Catalyst
;
_journal_issue 21
_journal_name_full Organometallics
_journal_page_first 5132
_journal_paper_doi 10.1021/om700626s
_journal_volume 26
_journal_year 2007
_chemical_formula_sum 'C37 H69 Ca N10 O3 P3'
_chemical_formula_weight 835.01
_chemical_name_common '[(Ph2C-NPh)2-]Yb(2+)(HMPA)3'
_chemical_name_systematic
;
 ?
;
_space_group_IT_number 14
_symmetry_cell_setting monoclinic
_symmetry_space_group_name_Hall '-P 2yn'
_symmetry_space_group_name_H-M 'P 1 21/n 1'
_atom_sites_solution_hydrogens geom
_atom_sites_solution_primary direct
_atom_sites_solution_secondary difmap
_audit_creation_method SHELXL-97
_cell_angle_alpha 90.00
_cell_angle_beta 101.527(2)
_cell_angle_gamma 90.00
_cell_formula_units_Z 4
_cell_length_a 11.5977(4)
_cell_length_b 20.7073(8)
_cell_length_c 20.6254(7)
_cell_measurement_temperature 203(2)
_cell_volume 4853.4(3)
_computing_structure_refinement 'SHELXL-97 (Sheldrick, 1997)'
_diffrn_ambient_temperature 203(2)
_diffrn_measured_fraction_theta_full 0.999
_diffrn_measured_fraction_theta_max 0.999
_diffrn_radiation_monochromator graphite
_diffrn_radiation_source 'fine-focus sealed tube'
_diffrn_radiation_type MoK\a
_diffrn_radiation_wavelength 0.71073
_diffrn_reflns_av_R_equivalents 0.0365
_diffrn_reflns_av_sigmaI/netI 0.0172
_diffrn_reflns_limit_h_max 14
_diffrn_reflns_limit_h_min -14
_diffrn_reflns_limit_k_max 25
_diffrn_reflns_limit_k_min -25
_diffrn_reflns_limit_l_max 25
_diffrn_reflns_limit_l_min -25
_diffrn_reflns_number 108700
_diffrn_reflns_theta_full 26.08
_diffrn_reflns_theta_max 26.08
_diffrn_reflns_theta_min 1.87
_exptl_absorpt_coefficient_mu 0.270
_exptl_crystal_density_diffrn 1.143
_exptl_crystal_density_method 'not measured'
_exptl_crystal_F_000 1800
_refine_diff_density_max 0.208
_refine_diff_density_min -0.347
_refine_diff_density_rms 0.042
_refine_ls_extinction_method none
_refine_ls_goodness_of_fit_ref 1.050
_refine_ls_hydrogen_treatment mixed
_refine_ls_matrix_type full
_refine_ls_number_parameters 584
_refine_ls_number_reflns 9626
_refine_ls_number_restraints 6
_refine_ls_restrained_S_all 1.050
_refine_ls_R_factor_all 0.0414
_refine_ls_R_factor_gt 0.0354
_refine_ls_shift/su_max 0.001
_refine_ls_shift/su_mean 0.000
_refine_ls_structure_factor_coef Fsqd
_refine_ls_weighting_details 'calc w=1/[\s^2^(Fo^2^)+(0.0556P)^2^+1.5687P] where P=(Fo^2^+2Fc^2^)/3'
_refine_ls_weighting_scheme calc
_refine_ls_wR_factor_gt 0.0980
_refine_ls_wR_factor_ref 0.1021
_reflns_number_gt 8429
_reflns_number_total 9626
_reflns_threshold_expression >2sigma(I)
_cod_data_source_file om700626s-file002.cif
_cod_data_source_block hasj58
_cod_original_sg_symbol_H-M P21/n
_cod_database_code 4073789

loop_
_symmetry_equiv_pos_as_xyz
'x, y, z'
'-x+1/2, y+1/2, -z+1/2'
'-x, -y, -z'
'x-1/2, -y-1/2, z-1/2'

loop_
_atom_site_label
_atom_site_type_symbol
_atom_site_fract_x
_atom_site_fract_y
_atom_site_fract_z
_atom_site_U_iso_or_equiv
_atom_site_adp_type
_atom_site_occupancy
_atom_site_symmetry_multiplicity
_atom_site_calc_flag
_atom_site_refinement_flags
_atom_site_disorder_assembly
_atom_site_disorder_group
Ca Ca 0.70261(2) 0.229974(14) 0.109572(14) 0.02621(8) Uani 1 1 d . . .
N1 N 0.84333(11) 0.15893(6) 0.15900(6) 0.0329(3) Uani 1 1 d . . .
N5 N 0.59802(14) 0.43705(7) 0.12317(8) 0.0493(4) Uani 1 1 d . . .
N6 N 0.58626(13) 0.39174(8) 0.24126(7) 0.0472(4) Uani 1 1 d . . .
N7 N 0.41347(12) 0.36842(7) 0.14406(7) 0.0434(4) Uani 1 1 d . . .
N8 N 0.35006(12) 0.11699(7) 0.01285(7) 0.0408(3) Uani 1 1 d . . .
N9 N 0.47444(12) 0.06351(7) 0.12179(7) 0.0410(3) Uani 1 1 d . . .
N10 N 0.35252(12) 0.16825(7) 0.13148(7) 0.0401(3) Uani 1 1 d . . .
O1 O 0.73066(10) 0.25554(6) 0.00809(5) 0.0408(3) Uani 1 1 d . A .
O2 O 0.61129(11) 0.31589(6) 0.14256(6) 0.0431(3) Uani 1 1 d . . .
O3 O 0.53565(9) 0.17125(6) 0.07704(6) 0.0384(3) Uani 1 1 d . . .
P1 P 0.76966(4) 0.25371(2) -0.055782(19) 0.03475(11) Uani 1 1 d . . .
P2 P 0.55709(4) 0.37563(2) 0.16230(2) 0.03393(11) Uani 1 1 d . . .
P3 P 0.43231(3) 0.132234(19) 0.08572(2) 0.03025(10) Uani 1 1 d . . .
C1 C 0.85160(13) 0.19895(8) 0.21751(7) 0.0323(3) Uani 1 1 d . . .
C2 C 0.80122(14) 0.17438(8) 0.27097(8) 0.0351(3) Uani 1 1 d . . .
C3 C 0.8255(2) 0.19845(9) 0.33665(9) 0.0489(4) Uani 1 1 d . . .
C4 C 0.7752(3) 0.17224(11) 0.38592(11) 0.0658(6) Uani 1 1 d . . .
C5 C 0.6985(3) 0.12135(12) 0.37415(13) 0.0701(7) Uani 1 1 d . . .
C6 C 0.6752(2) 0.09510(11) 0.31128(12) 0.0589(5) Uani 1 1 d . . .
C7 C 0.72555(17) 0.11972(9) 0.26134(10) 0.0453(4) Uani 1 1 d . . .
C8 C 0.90314(13) 0.26125(8) 0.21436(7) 0.0314(3) Uani 1 1 d . . .
C9 C 0.88782(14) 0.31617(8) 0.25443(8) 0.0364(4) Uani 1 1 d . . .
C10 C 0.93703(16) 0.37528(9) 0.24671(10) 0.0446(4) Uani 1 1 d . . .
C11 C 1.00494(17) 0.38620(10) 0.19938(10) 0.0507(5) Uani 1 1 d . . .
C12 C 1.01814(17) 0.33507(10) 0.15854(10) 0.0484(4) Uani 1 1 d . . .
C13 C 0.96955(15) 0.27509(9) 0.16485(8) 0.0388(4) Uani 1 1 d . . .
C14 C 0.92218(13) 0.11100(7) 0.15998(7) 0.0295(3) Uani 1 1 d . . .
C15 C 1.01523(14) 0.09634(8) 0.21418(8) 0.0364(4) Uani 1 1 d . . .
C16 C 1.09491(16) 0.04765(9) 0.21096(10) 0.0443(4) Uani 1 1 d . . .
C17 C 1.08775(16) 0.00980(9) 0.15469(10) 0.0470(4) Uani 1 1 d . . .
C18 C 0.99713(16) 0.02240(8) 0.10102(9) 0.0418(4) Uani 1 1 d . . .
C19 C 0.91664(15) 0.07095(8) 0.10333(8) 0.0347(3) Uani 1 1 d . . .
N2A N 0.91066(17) 0.23944(14) -0.05375(10) 0.0426(5) Uani 0.843(2) 1 d P A 1
N3A N 0.70045(16) 0.19886(12) -0.10430(9) 0.0509(5) Uani 0.843(2) 1 d P A 1
N4A N 0.75327(18) 0.32651(10) -0.08911(9) 0.0528(5) Uani 0.843(2) 1 d P A 1
C20A C 0.9999(2) 0.28653(16) -0.02169(14) 0.0685(8) Uani 0.843(2) 1 d P A 1
H20A H 0.9694 0.3295 -0.0297 0.103 Uiso 0.843(2) 1 calc PR A 1
H20B H 1.0698 0.2821 -0.0396 0.103 Uiso 0.843(2) 1 calc PR A 1
H20C H 1.0185 0.2786 0.0251 0.103 Uiso 0.843(2) 1 calc PR A 1
C21A C 0.9538(2) 0.17336(14) -0.04349(15) 0.0661(8) Uani 0.843(2) 1 d P A 1
H21A H 0.8945 0.1440 -0.0654 0.099 Uiso 0.843(2) 1 calc PR A 1
H21B H 0.9716 0.1640 0.0030 0.099 Uiso 0.843(2) 1 calc PR A 1
H21C H 1.0236 0.1685 -0.0614 0.099 Uiso 0.843(2) 1 calc PR A 1
C22A C 0.7172(3) 0.1898(2) -0.17221(13) 0.0877(12) Uani 0.843(2) 1 d P A 1
H22A H 0.7663 0.2237 -0.1833 0.132 Uiso 0.843(2) 1 calc PR A 1
H22B H 0.6422 0.1910 -0.2020 0.132 Uiso 0.843(2) 1 calc PR A 1
H22C H 0.7541 0.1488 -0.1758 0.132 Uiso 0.843(2) 1 calc PR A 1
C23A C 0.6319(5) 0.1497(3) -0.0784(4) 0.087(2) Uani 0.843(2) 1 d P A 1
H23A H 0.6290 0.1596 -0.0332 0.131 Uiso 0.843(2) 1 calc PR A 1
H23B H 0.6680 0.1083 -0.0804 0.131 Uiso 0.843(2) 1 calc PR A 1
H23C H 0.5534 0.1489 -0.1044 0.131 Uiso 0.843(2) 1 calc PR A 1
C24A C 0.6411(4) 0.3612(2) -0.0860(3) 0.0769(16) Uani 0.843(2) 1 d P A 1
H24A H 0.6127 0.3471 -0.0477 0.115 Uiso 0.843(2) 1 calc PR A 1
H24B H 0.5833 0.3519 -0.1251 0.115 Uiso 0.843(2) 1 calc PR A 1
H24C H 0.6555 0.4069 -0.0831 0.115 Uiso 0.843(2) 1 calc PR A 1
C25A C 0.8027(3) 0.34709(19) -0.14548(16) 0.0966(13) Uani 0.843(2) 1 d P A 1
H25A H 0.8739 0.3236 -0.1458 0.145 Uiso 0.843(2) 1 calc PR A 1
H25B H 0.8196 0.3925 -0.1420 0.145 Uiso 0.843(2) 1 calc PR A 1
H25C H 0.7470 0.3387 -0.1857 0.145 Uiso 0.843(2) 1 calc PR A 1
N2B N 0.9021(12) 0.2655(6) -0.0556(7) 0.043(4) Uiso 0.157(2) 1 d PD A 2
N3B N 0.7350(9) 0.1744(5) -0.0737(5) 0.040(2) Uiso 0.157(2) 1 d PD A 2
N4B N 0.6827(8) 0.2940(4) -0.1110(4) 0.036(2) Uiso 0.157(2) 1 d PD A 2
C20B C 0.9880(17) 0.2287(10) -0.0079(10) 0.097(6) Uiso 0.157(2) 1 d PD A 2
H20D H 0.9473 0.2055 0.0223 0.145 Uiso 0.157(2) 1 calc PR A 2
H20E H 1.0459 0.2583 0.0174 0.145 Uiso 0.157(2) 1 calc PR A 2
H20F H 1.0281 0.1976 -0.0316 0.145 Uiso 0.157(2) 1 calc PR A 2
C21B C 0.950(2) 0.3018(11) -0.1037(10) 0.114(7) Uiso 0.157(2) 1 d PD A 2
H21D H 0.8866 0.3245 -0.1335 0.171 Uiso 0.157(2) 1 calc PR A 2
H21E H 0.9895 0.2722 -0.1295 0.171 Uiso 0.157(2) 1 calc PR A 2
H21F H 1.0073 0.3333 -0.0809 0.171 Uiso 0.157(2) 1 calc PR A 2
C22B C 0.8030(16) 0.1339(9) -0.1099(9) 0.087(5) Uiso 0.157(2) 1 d PD A 2
H22D H 0.8838 0.1502 -0.1033 0.131 Uiso 0.157(2) 1 calc PR A 2
H22E H 0.7672 0.1348 -0.1571 0.131 Uiso 0.157(2) 1 calc PR A 2
H22F H 0.8038 0.0895 -0.0935 0.131 Uiso 0.157(2) 1 calc PR A 2
C23B C 0.6178(16) 0.1448(14) -0.0866(17) 0.058(7) Uiso 0.157(2) 1 d PD A 2
H23D H 0.5658 0.1694 -0.0637 0.087 Uiso 0.157(2) 1 calc PR A 2
H23E H 0.6236 0.1002 -0.0704 0.087 Uiso 0.157(2) 1 calc PR A 2
H23F H 0.5856 0.1450 -0.1343 0.087 Uiso 0.157(2) 1 calc PR A 2
C24B C 0.668(2) 0.3581(8) -0.0851(13) 0.049(6) Uiso 0.157(2) 1 d PD A 2
H24D H 0.6880 0.3571 -0.0367 0.074 Uiso 0.157(2) 1 calc PR A 2
H24E H 0.5858 0.3719 -0.0994 0.074 Uiso 0.157(2) 1 calc PR A 2
H24F H 0.7197 0.3886 -0.1018 0.074 Uiso 0.157(2) 1 calc PR A 2
C25B C 0.6618(12) 0.2756(7) -0.1808(5) 0.057(3) Uiso 0.157(2) 1 d PD A 2
H25D H 0.6798 0.2297 -0.1845 0.085 Uiso 0.157(2) 1 calc PR A 2
H25E H 0.7125 0.3013 -0.2036 0.085 Uiso 0.157(2) 1 calc PR A 2
H25F H 0.5792 0.2835 -0.2011 0.085 Uiso 0.157(2) 1 calc PR A 2
C26 C 0.7075(2) 0.43764(12) 0.09938(12) 0.0662(6) Uani 1 1 d . . .
H26A H 0.7421 0.3954 0.1042 0.099 Uiso 1 1 calc R . .
H26B H 0.7606 0.4681 0.1246 0.099 Uiso 1 1 calc R . .
H26C H 0.6921 0.4498 0.0536 0.099 Uiso 1 1 calc R . .
C27 C 0.5356(2) 0.49902(11) 0.11827(15) 0.0764(7) Uani 1 1 d . . .
H27A H 0.4645 0.4943 0.1349 0.115 Uiso 1 1 calc R . .
H27B H 0.5167 0.5124 0.0728 0.115 Uiso 1 1 calc R . .
H27C H 0.5849 0.5309 0.1439 0.115 Uiso 1 1 calc R . .
C28 C 0.65955(17) 0.44429(10) 0.27222(10) 0.0547(5) Uani 1 1 d . . .
H28A H 0.6747 0.4736 0.2388 0.082 Uiso 1 1 calc R . .
H28B H 0.7327 0.4273 0.2963 0.082 Uiso 1 1 calc R . .
H28C H 0.6199 0.4668 0.3021 0.082 Uiso 1 1 calc R . .
C29 C 0.5607(2) 0.34375(13) 0.28841(10) 0.0719(7) Uani 1 1 d . . .
H29A H 0.5116 0.3105 0.2651 0.108 Uiso 1 1 calc R . .
H29B H 0.5207 0.3642 0.3194 0.108 Uiso 1 1 calc R . .
H29C H 0.6330 0.3251 0.3117 0.108 Uiso 1 1 calc R . .
C30 C 0.36032(19) 0.34295(12) 0.07898(11) 0.0621(6) Uani 1 1 d . . .
H30A H 0.4201 0.3234 0.0593 0.093 Uiso 1 1 calc R . .
H30B H 0.3238 0.3775 0.0513 0.093 Uiso 1 1 calc R . .
H30C H 0.3021 0.3112 0.0835 0.093 Uiso 1 1 calc R . .
C31 C 0.33197(18) 0.40138(13) 0.17821(13) 0.0708(7) Uani 1 1 d . . .
H31A H 0.3740 0.4173 0.2200 0.106 Uiso 1 1 calc R . .
H31B H 0.2722 0.3717 0.1854 0.106 Uiso 1 1 calc R . .
H31C H 0.2961 0.4369 0.1517 0.106 Uiso 1 1 calc R . .
C32 C 0.26557(17) 0.06368(10) 0.00178(11) 0.0567(5) Uani 1 1 d . . .
H32A H 0.2848 0.0330 0.0372 0.085 Uiso 1 1 calc R . .
H32B H 0.2688 0.0429 -0.0394 0.085 Uiso 1 1 calc R . .
H32C H 0.1877 0.0801 0.0003 0.085 Uiso 1 1 calc R . .
C33 C 0.32964(19) 0.16622(12) -0.03795(11) 0.0641(6) Uani 1 1 d . . .
H33A H 0.3888 0.1991 -0.0277 0.096 Uiso 1 1 calc R . .
H33B H 0.2534 0.1850 -0.0400 0.096 Uiso 1 1 calc R . .
H33C H 0.3332 0.1472 -0.0799 0.096 Uiso 1 1 calc R . .
C34 C 0.4156(2) 0.03047(10) 0.16802(11) 0.0580(5) Uani 1 1 d . . .
H34A H 0.3546 0.0576 0.1783 0.087 Uiso 1 1 calc R . .
H34B H 0.4715 0.0209 0.2078 0.087 Uiso 1 1 calc R . .
H34C H 0.3816 -0.0090 0.1485 0.087 Uiso 1 1 calc R . .
C35 C 0.56874(18) 0.02718(10) 0.10108(11) 0.0571(5) Uani 1 1 d . . .
H35A H 0.6019 0.0525 0.0704 0.086 Uiso 1 1 calc R . .
H35B H 0.5376 -0.0123 0.0802 0.086 Uiso 1 1 calc R . .
H35C H 0.6287 0.0174 0.1391 0.086 Uiso 1 1 calc R . .
C36 C 0.22526(16) 0.17488(10) 0.11578(12) 0.0585(5) Uani 1 1 d . . .
H36A H 0.1956 0.1587 0.0720 0.088 Uiso 1 1 calc R . .
H36B H 0.2046 0.2196 0.1178 0.088 Uiso 1 1 calc R . .
H36C H 0.1915 0.1507 0.1471 0.088 Uiso 1 1 calc R . .
C37 C 0.4091(2) 0.19121(12) 0.19714(10) 0.0619(6) Uani 1 1 d . . .
H37A H 0.4926 0.1851 0.2033 0.093 Uiso 1 1 calc R . .
H37B H 0.3794 0.1674 0.2302 0.093 Uiso 1 1 calc R . .
H37C H 0.3923 0.2363 0.2011 0.093 Uiso 1 1 calc R . .
H3 H 0.8807(19) 0.2340(10) 0.3463(10) 0.055(6) Uiso 1 1 d . . .
H4 H 0.795(2) 0.1909(12) 0.4304(13) 0.080(8) Uiso 1 1 d . . .
H5 H 0.659(2) 0.1035(13) 0.4065(13) 0.086(8) Uiso 1 1 d . . .
H6 H 0.627(2) 0.0593(12) 0.2987(11) 0.066(7) Uiso 1 1 d . . .
H7 H 0.7111(18) 0.1000(10) 0.2193(11) 0.056(6) Uiso 1 1 d . . .
H9 H 0.8399(16) 0.3110(9) 0.2853(9) 0.040(5) Uiso 1 1 d . . .
H10 H 0.9236(18) 0.4112(10) 0.2748(10) 0.056(6) Uiso 1 1 d . . .
H11 H 1.0381(19) 0.4267(11) 0.1931(10) 0.057(6) Uiso 1 1 d . . .
H12 H 1.061(2) 0.3412(11) 0.1275(11) 0.061(6) Uiso 1 1 d . . .
H13 H 0.9843(16) 0.2419(9) 0.1354(9) 0.038(5) Uiso 1 1 d . . .
H15 H 1.0222(18) 0.1213(10) 0.2526(11) 0.050(5) Uiso 1 1 d . . .
H16 H 1.1585(17) 0.0412(9) 0.2521(10) 0.047(5) Uiso 1 1 d . . .
H17 H 1.1433(18) -0.0220(10) 0.1528(10) 0.054(6) Uiso 1 1 d . . .
H18 H 0.9829(17) -0.0048(10) 0.0614(10) 0.052(5) Uiso 1 1 d . . .
H19 H 0.8554(17) 0.0798(9) 0.0644(10) 0.045(5) Uiso 1 1 d . . .

loop_
_atom_site_aniso_label
_atom_site_aniso_U_11
_atom_site_aniso_U_22
_atom_site_aniso_U_33
_atom_site_aniso_U_23
_atom_site_aniso_U_13
_atom_site_aniso_U_12
Ca 0.02493(15) 0.03073(16) 0.02301(15) 0.00064(11) 0.00492(11) 0.00255(11)
N1 0.0360(7) 0.0335(7) 0.0261(6) -0.0039(5) -0.0011(5) 0.0054(5)
N5 0.0446(8) 0.0439(9) 0.0604(10) 0.0035(7) 0.0131(7) 0.0010(7)
N6 0.0433(8) 0.0574(9) 0.0401(8) -0.0147(7) 0.0063(6) -0.0117(7)
N7 0.0290(7) 0.0506(9) 0.0485(8) -0.0163(7) 0.0025(6) 0.0001(6)
N8 0.0310(7) 0.0453(8) 0.0422(8) 0.0010(6) -0.0023(6) -0.0015(6)
N9 0.0378(7) 0.0371(8) 0.0486(8) 0.0081(6) 0.0097(6) 0.0109(6)
N10 0.0320(7) 0.0421(8) 0.0482(8) -0.0013(6) 0.0126(6) 0.0046(6)
O1 0.0410(6) 0.0560(7) 0.0263(5) 0.0037(5) 0.0089(5) 0.0004(5)
O2 0.0421(6) 0.0423(7) 0.0444(7) -0.0095(5) 0.0077(5) 0.0091(5)
O3 0.0296(6) 0.0440(6) 0.0420(6) -0.0009(5) 0.0080(5) -0.0055(5)
P1 0.0309(2) 0.0494(3) 0.02321(19) 0.00274(17) 0.00371(16) 0.00479(17)
P2 0.0289(2) 0.0352(2) 0.0370(2) -0.00809(16) 0.00476(16) 0.00201(16)
P3 0.02359(19) 0.0304(2) 0.0361(2) 0.00189(15) 0.00445(15) 0.00132(14)
C1 0.0328(8) 0.0352(8) 0.0259(7) -0.0041(6) -0.0013(6) 0.0054(6)
C2 0.0356(8) 0.0349(8) 0.0332(8) 0.0004(6) 0.0032(6) 0.0088(7)
C3 0.0695(13) 0.0426(10) 0.0350(9) -0.0022(8) 0.0115(9) 0.0034(9)
C4 0.1090(19) 0.0526(13) 0.0434(11) -0.0007(9) 0.0332(12) 0.0099(12)
C5 0.0987(19) 0.0576(14) 0.0679(15) 0.0126(11) 0.0498(14) 0.0142(13)
C6 0.0591(13) 0.0481(12) 0.0722(14) 0.0132(10) 0.0198(11) -0.0007(10)
C7 0.0460(10) 0.0446(10) 0.0426(10) 0.0041(8) 0.0020(8) 0.0016(8)
C8 0.0255(7) 0.0383(8) 0.0272(7) -0.0031(6) -0.0025(6) 0.0042(6)
C9 0.0307(8) 0.0408(9) 0.0365(8) -0.0075(7) 0.0036(7) 0.0001(7)
C10 0.0360(9) 0.0427(10) 0.0524(10) -0.0133(8) 0.0025(8) -0.0027(7)
C11 0.0443(10) 0.0453(11) 0.0619(12) -0.0035(9) 0.0090(9) -0.0125(8)
C12 0.0415(10) 0.0585(12) 0.0471(10) -0.0022(9) 0.0130(8) -0.0081(9)
C13 0.0347(8) 0.0460(10) 0.0349(8) -0.0052(7) 0.0048(7) 0.0002(7)
C14 0.0311(7) 0.0297(7) 0.0276(7) 0.0018(6) 0.0057(6) -0.0019(6)
C15 0.0369(9) 0.0374(9) 0.0329(8) 0.0017(7) 0.0020(7) 0.0023(7)
C16 0.0361(9) 0.0419(10) 0.0527(11) 0.0100(8) 0.0032(8) 0.0048(7)
C17 0.0385(9) 0.0351(9) 0.0703(13) 0.0021(8) 0.0180(9) 0.0059(7)
C18 0.0457(10) 0.0361(9) 0.0480(10) -0.0076(8) 0.0200(8) -0.0041(7)
C19 0.0387(8) 0.0351(8) 0.0303(8) -0.0011(6) 0.0068(7) -0.0018(7)
N2A 0.0311(10) 0.0610(16) 0.0351(10) 0.0052(10) 0.0052(7) -0.0007(10)
N3A 0.0352(9) 0.0841(15) 0.0329(10) -0.0167(10) 0.0059(8) -0.0048(10)
N4A 0.0553(12) 0.0620(13) 0.0424(10) 0.0207(9) 0.0128(9) 0.0116(10)
C20A 0.0378(12) 0.093(2) 0.0730(18) 0.0070(15) 0.0063(12) -0.0196(13)
C21A 0.0405(13) 0.0811(19) 0.0744(18) -0.0020(14) 0.0059(12) 0.0192(12)
C22A 0.0571(16) 0.166(4) 0.0420(14) -0.0423(18) 0.0148(12) -0.0187(19)
C23A 0.097(3) 0.078(3) 0.083(3) -0.032(2) 0.008(2) -0.041(2)
C24A 0.069(3) 0.073(2) 0.089(3) 0.0246(17) 0.017(2) 0.039(2)
C25A 0.104(3) 0.125(3) 0.0685(19) 0.059(2) 0.0374(18) 0.027(2)
C26 0.0724(15) 0.0635(14) 0.0722(14) -0.0087(11) 0.0376(12) -0.0152(11)
C27 0.0680(15) 0.0505(13) 0.108(2) 0.0195(13) 0.0112(14) 0.0118(11)
C28 0.0418(10) 0.0602(12) 0.0604(12) -0.0308(10) 0.0058(9) -0.0023(9)
C29 0.0808(16) 0.0924(18) 0.0414(11) -0.0055(11) 0.0097(11) -0.0249(14)
C30 0.0474(11) 0.0746(14) 0.0567(12) -0.0178(11) -0.0074(9) -0.0051(10)
C31 0.0361(10) 0.0916(17) 0.0850(16) -0.0313(14) 0.0129(10) 0.0072(11)
C32 0.0393(10) 0.0556(12) 0.0699(13) -0.0147(10) -0.0019(9) -0.0085(9)
C33 0.0500(12) 0.0799(15) 0.0546(12) 0.0216(11) -0.0081(9) 0.0011(11)
C34 0.0655(13) 0.0424(10) 0.0681(13) 0.0184(9) 0.0177(11) 0.0017(9)
C35 0.0528(11) 0.0472(11) 0.0706(13) -0.0004(10) 0.0106(10) 0.0205(9)
C36 0.0351(9) 0.0554(12) 0.0896(16) -0.0027(11) 0.0235(10) 0.0081(8)
C37 0.0614(13) 0.0768(15) 0.0511(11) -0.0133(11) 0.0202(10) 0.0060(11)

loop_
_atom_type_symbol
_atom_type_description
_atom_type_scat_dispersion_real
_atom_type_scat_dispersion_imag
_atom_type_scat_source
C C 0.0033 0.0016 'International Tables Vol C Tables 4.2.6.8 and 6.1.1.4'
H H 0.0000 0.0000 'International Tables Vol C Tables 4.2.6.8 and 6.1.1.4'
N N 0.0061 0.0033 'International Tables Vol C Tables 4.2.6.8 and 6.1.1.4'
O O 0.0106 0.0060 'International Tables Vol C Tables 4.2.6.8 and 6.1.1.4'
Ca Ca 0.2262 0.3064 'International Tables Vol C Tables 4.2.6.8 and 6.1.1.4'
P P 0.1023 0.0942 'International Tables Vol C Tables 4.2.6.8 and 6.1.1.4'

loop_
_geom_angle_atom_site_label_1
_geom_angle_atom_site_label_2
_geom_angle_atom_site_label_3
_geom_angle
O2 Ca O1 105.12(5)
O2 Ca O3 95.04(4)
O1 Ca O3 97.16(4)
O2 Ca N1 135.61(4)
O1 Ca N1 110.17(5)
O3 Ca N1 106.16(5)
O2 Ca C1 102.04(5)
O1 Ca C1 131.19(5)
O3 Ca C1 120.00(5)
N1 Ca C1 33.66(4)
O2 Ca C8 87.36(4)
O1 Ca C8 113.35(5)
O3 Ca C8 147.68(4)
N1 Ca C8 54.41(4)
C1 Ca C8 29.32(5)
O2 Ca C13 98.13(5)
O1 Ca C13 87.33(4)
O3 Ca C13 164.47(5)
N1 Ca C13 58.46(5)
C1 Ca C13 48.94(5)
C8 Ca C13 26.30(4)
C14 N1 C1 118.46(12)
C14 N1 Ca 154.82(10)
C1 N1 Ca 85.75(8)
C26 N5 C27 115.01(18)
C26 N5 P2 122.45(14)
C27 N5 P2 121.95(15)
C28 N6 C29 113.37(16)
C28 N6 P2 125.50(14)
C29 N6 P2 119.75(13)
C31 N7 C30 114.74(16)
C31 N7 P2 125.04(13)
C30 N7 P2 117.84(13)
C33 N8 C32 114.25(16)
C33 N8 P3 120.57(13)
C32 N8 P3 122.44(13)
C34 N9 C35 115.32(15)
C34 N9 P3 124.94(12)
C35 N9 P3 119.27(13)
C36 N10 C37 115.05(16)
C36 N10 P3 125.71(14)
C37 N10 P3 118.97(12)
P1 O1 Ca 162.42(8)
P2 O2 Ca 175.79(9)
P3 O3 Ca 156.38(7)
O1 P1 N2B 118.2(5)
O1 P1 N4B 111.1(3)
N2B P1 N4B 113.7(5)
O1 P1 N3A 111.56(9)
N2B P1 N3A 118.6(5)
N4B P1 N3A 76.2(3)
O1 P1 N4A 108.52(9)
N2B P1 N4A 83.6(4)
N4B P1 N4A 39.0(3)
N3A P1 N4A 112.45(12)
O1 P1 N2A 117.36(9)
N2B P1 N2A 19.4(4)
N4B P1 N2A 126.3(3)
N3A P1 N2A 104.84(11)
N4A P1 N2A 101.81(12)
O1 P1 N3B 96.7(3)
N2B P1 N3B 109.9(6)
N4B P1 N3B 105.0(5)
N3A P1 N3B 29.2(3)
N4A P1 N3B 141.5(4)
N2A P1 N3B 91.3(3)
O2 P2 N5 109.55(8)
O2 P2 N6 115.52(8)
N5 P2 N6 108.22(9)
O2 P2 N7 109.18(7)
N5 P2 N7 109.94(8)
N6 P2 N7 104.26(8)
O3 P3 N10 112.72(7)
O3 P3 N9 110.69(7)
N10 P3 N9 106.73(8)
O3 P3 N8 109.23(7)
N10 P3 N8 108.97(8)
N9 P3 N8 108.39(8)
C8 C1 C2 126.24(14)
C8 C1 N1 115.90(13)
C2 C1 N1 117.74(14)
C8 C1 Ca 87.18(9)
C2 C1 Ca 116.05(10)
N1 C1 Ca 60.59(7)
C3 C2 C7 114.37(16)
C3 C2 C1 125.02(16)
C7 C2 C1 120.52(15)
C4 C3 C2 122.2(2)
C4 C3 H3 120.4(12)
C2 C3 H3 117.4(12)
C5 C4 C3 121.8(2)
C5 C4 H4 119.2(15)
C3 C4 H4 118.9(15)
C4 C5 C6 117.9(2)
C4 C5 H5 124.0(16)
C6 C5 H5 118.1(16)
C7 C6 C5 121.5(2)
C7 C6 H6 113.9(14)
C5 C6 H6 124.6(14)
C6 C7 C2 122.11(19)
C6 C7 H7 120.2(13)
C2 C7 H7 117.7(13)
C13 C8 C1 120.32(14)
C13 C8 C9 113.53(15)
C1 C8 C9 125.97(15)
C13 C8 Ca 88.78(9)
C1 C8 Ca 63.50(8)
C9 C8 Ca 115.48(10)
C10 C9 C8 122.44(16)
C10 C9 H9 120.0(11)
C8 C9 H9 117.5(11)
C9 C10 C11 122.25(17)
C9 C10 H10 119.4(12)
C11 C10 H10 118.3(12)
C12 C11 C10 116.83(18)
C12 C11 H11 120.1(13)
C10 C11 H11 123.0(13)
C11 C12 C13 122.35(18)
C11 C12 H12 118.2(15)
C13 C12 H12 119.4(14)
C12 C13 C8 122.51(17)
C12 C13 Ca 127.58(12)
C8 C13 Ca 64.91(8)
C12 C13 H13 117.4(11)
C8 C13 H13 120.1(11)
Ca C13 H13 81.2(11)
N1 C14 C15 125.10(14)
N1 C14 C19 119.85(13)
C15 C14 C19 115.04(14)
C16 C15 C14 121.92(16)
C16 C15 H15 120.0(13)
C14 C15 H15 118.1(12)
C15 C16 C17 121.62(17)
C15 C16 H16 115.9(11)
C17 C16 H16 122.4(11)
C16 C17 C18 117.96(16)
C16 C17 H17 120.7(13)
C18 C17 H17 121.3(13)
C19 C18 C17 121.22(17)
C19 C18 H18 116.5(12)
C17 C18 H18 122.1(12)
C18 C19 C14 122.22(15)
C18 C19 H19 119.6(11)
C14 C19 H19 118.2(11)
C21A N2A C20A 111.4(2)
C21A N2A P1 118.71(19)
C20A N2A P1 119.6(2)
C23A N3A C22A 116.6(3)
C23A N3A P1 120.2(3)
C22A N3A P1 122.53(19)
C25A N4A C24A 112.1(3)
C25A N4A P1 124.6(2)
C24A N4A P1 116.6(2)
N2A C20A H20A 109.5
N2A C20A H20B 109.5
H20A C20A H20B 109.5
N2A C20A H20C 109.5
H20A C20A H20C 109.5
H20B C20A H20C 109.5
N2A C21A H21A 109.5
N2A C21A H21B 109.5
H21A C21A H21B 109.5
N2A C21A H21C 109.5
H21A C21A H21C 109.5
H21B C21A H21C 109.5
N3A C22A H22A 109.5
N3A C22A H22B 109.5
H22A C22A H22B 109.5
N3A C22A H22C 109.5
H22A C22A H22C 109.5
H22B C22A H22C 109.5
N3A C23A H23A 109.5
N3A C23A H23B 109.5
H23A C23A H23B 109.5
N3A C23A H23C 109.5
H23A C23A H23C 109.5
H23B C23A H23C 109.5
N4A C24A H24A 109.5
N4A C24A H24B 109.5
H24A C24A H24B 109.5
N4A C24A H24C 109.5
H24A C24A H24C 109.5
H24B C24A H24C 109.5
N4A C25A H25A 109.5
N4A C25A H25B 109.5
H25A C25A H25B 109.5
N4A C25A H25C 109.5
H25A C25A H25C 109.5
H25B C25A H25C 109.5
C21B N2B C20B 115.4(16)
C21B N2B P1 126.8(13)
C20B N2B P1 117.2(12)
C22B N3B C23B 104.2(16)
C22B N3B P1 122.3(10)
C23B N3B P1 127.5(14)
C24B N4B C25B 126.2(13)
C24B N4B P1 108.7(12)
C25B N4B P1 121.5(8)
N2B C20B H20D 109.5
N2B C20B H20E 109.5
H20D C20B H20E 109.5
N2B C20B H20F 109.5
H20D C20B H20F 109.5
H20E C20B H20F 109.5
N2B C21B H21D 109.5
N2B C21B H21E 109.5
H21D C21B H21E 109.5
N2B C21B H21F 109.5
H21D C21B H21F 109.5
H21E C21B H21F 109.5
N3B C22B H22D 109.5
N3B C22B H22E 109.5
H22D C22B H22E 109.5
N3B C22B H22F 109.5
H22D C22B H22F 109.5
H22E C22B H22F 109.5
N3B C23B H23D 109.5
N3B C23B H23E 109.5
H23D C23B H23E 109.5
N3B C23B H23F 109.5
H23D C23B H23F 109.5
H23E C23B H23F 109.5
N4B C24B H24D 109.5
N4B C24B H24E 109.5
H24D C24B H24E 109.5
N4B C24B H24F 109.5
H24D C24B H24F 109.5
H24E C24B H24F 109.5
N4B C25B H25D 109.5
N4B C25B H25E 109.5
H25D C25B H25E 109.5
N4B C25B H25F 109.5
H25D C25B H25F 109.5
H25E C25B H25F 109.5
N5 C26 H26A 109.5
N5 C26 H26B 109.5
H26A C26 H26B 109.5
N5 C26 H26C 109.5
H26A C26 H26C 109.5
H26B C26 H26C 109.5
N5 C27 H27A 109.5
N5 C27 H27B 109.5
H27A C27 H27B 109.5
N5 C27 H27C 109.5
H27A C27 H27C 109.5
H27B C27 H27C 109.5
N6 C28 H28A 109.5
N6 C28 H28B 109.5
H28A C28 H28B 109.5
N6 C28 H28C 109.5
H28A C28 H28C 109.5
H28B C28 H28C 109.5
N6 C29 H29A 109.5
N6 C29 H29B 109.5
H29A C29 H29B 109.5
N6 C29 H29C 109.5
H29A C29 H29C 109.5
H29B C29 H29C 109.5
N7 C30 H30A 109.5
N7 C30 H30B 109.5
H30A C30 H30B 109.5
N7 C30 H30C 109.5
H30A C30 H30C 109.5
H30B C30 H30C 109.5
N7 C31 H31A 109.5
N7 C31 H31B 109.5
H31A C31 H31B 109.5
N7 C31 H31C 109.5
H31A C31 H31C 109.5
H31B C31 H31C 109.5
N8 C32 H32A 109.5
N8 C32 H32B 109.5
H32A C32 H32B 109.5
N8 C32 H32C 109.5
H32A C32 H32C 109.5
H32B C32 H32C 109.5
N8 C33 H33A 109.5
N8 C33 H33B 109.5
H33A C33 H33B 109.5
N8 C33 H33C 109.5
H33A C33 H33C 109.5
H33B C33 H33C 109.5
N9 C34 H34A 109.5
N9 C34 H34B 109.5
H34A C34 H34B 109.5
N9 C34 H34C 109.5
H34A C34 H34C 109.5
H34B C34 H34C 109.5
N9 C35 H35A 109.5
N9 C35 H35B 109.5
H35A C35 H35B 109.5
N9 C35 H35C 109.5
H35A C35 H35C 109.5
H35B C35 H35C 109.5
N10 C36 H36A 109.5
N10 C36 H36B 109.5
H36A C36 H36B 109.5
N10 C36 H36C 109.5
H36A C36 H36C 109.5
H36B C36 H36C 109.5
N10 C37 H37A 109.5
N10 C37 H37B 109.5
H37A C37 H37B 109.5
N10 C37 H37C 109.5
H37A C37 H37C 109.5
H37B C37 H37C 109.5

loop_
_geom_bond_atom_site_label_1
_geom_bond_atom_site_label_2
_geom_bond_distance
Ca O2 2.2446(12)
Ca O1 2.2448(11)
Ca O3 2.2714(11)
Ca N1 2.2808(13)
Ca C1 2.6109(14)
Ca C8 2.9139(14)
Ca C13 3.2167(17)
N1 C14 1.3470(19)
N1 C1 1.4512(19)
N5 C26 1.449(3)
N5 C27 1.467(3)
N5 P2 1.6272(16)
N6 C28 1.448(2)
N6 C29 1.462(3)
N6 P2 1.6303(15)
N7 C31 1.456(2)
N7 C30 1.459(2)
N7 P2 1.6394(14)
N8 C33 1.447(2)
N8 C32 1.463(2)
N8 P3 1.6418(14)
N9 C34 1.450(2)
N9 C35 1.460(2)
N9 P3 1.6346(14)
N10 C36 1.453(2)
N10 C37 1.461(3)
N10 P3 1.6286(14)
O1 P1 1.4765(12)
O2 P2 1.4808(12)
O3 P3 1.4855(11)
P1 N2B 1.555(14)
P1 N4B 1.597(8)
P1 N3A 1.6170(19)
P1 N4A 1.6518(19)
P1 N2A 1.654(2)
P1 N3B 1.714(9)
C1 C8 1.429(2)
C1 C2 1.440(2)
C2 C3 1.418(2)
C2 C7 1.422(3)
C3 C4 1.380(3)
C3 H3 0.97(2)
C4 C5 1.369(4)
C4 H4 0.98(3)
C5 C6 1.382(4)
C5 H5 0.96(3)
C6 C7 1.379(3)
C6 H6 0.93(2)
C7 H7 0.94(2)
C8 C13 1.426(2)
C8 C9 1.438(2)
C9 C10 1.373(3)
C9 H9 0.932(19)
C10 C11 1.390(3)
C10 H10 0.97(2)
C11 C12 1.380(3)
C11 H11 0.94(2)
C12 C13 1.381(3)
C12 H12 0.90(2)
C13 H13 0.955(18)
C14 C15 1.423(2)
C14 C19 1.424(2)
C15 C16 1.378(2)
C15 H15 0.94(2)
C16 C17 1.389(3)
C16 H16 1.01(2)
C17 C18 1.390(3)
C17 H17 0.93(2)
C18 C19 1.379(2)
C18 H18 0.98(2)
C19 H19 0.977(19)
N2A C21A 1.458(4)
N2A C20A 1.478(3)
N3A C23A 1.458(6)
N3A C22A 1.464(3)
N4A C25A 1.459(3)
N4A C24A 1.499(4)
C20A H20A 0.9600
C20A H20B 0.9600
C20A H20C 0.9600
C21A H21A 0.9600
C21A H21B 0.9600
C21A H21C 0.9600
C22A H22A 0.9600
C22A H22B 0.9600
C22A H22C 0.9600
C23A H23A 0.9600
C23A H23B 0.9600
C23A H23C 0.9600
C24A H24A 0.9600
C24A H24B 0.9600
C24A H24C 0.9600
C25A H25A 0.9600
C25A H25B 0.9600
C25A H25C 0.9600
N2B C21B 1.443(10)
N2B C20B 1.466(10)
N3B C22B 1.454(9)
N3B C23B 1.466(10)
N4B C24B 1.454(10)
N4B C25B 1.462(9)
C20B H20D 0.9800
C20B H20E 0.9800
C20B H20F 0.9800
C21B H21D 0.9800
C21B H21E 0.9800
C21B H21F 0.9800
C22B H22D 0.9800
C22B H22E 0.9800
C22B H22F 0.9800
C23B H23D 0.9800
C23B H23E 0.9800
C23B H23F 0.9800
C24B H24D 0.9800
C24B H24E 0.9800
C24B H24F 0.9800
C25B H25D 0.9800
C25B H25E 0.9800
C25B H25F 0.9800
C26 H26A 0.9600
C26 H26B 0.9600
C26 H26C 0.9600
C27 H27A 0.9600
C27 H27B 0.9600
C27 H27C 0.9600
C28 H28A 0.9600
C28 H28B 0.9600
C28 H28C 0.9600
C29 H29A 0.9600
C29 H29B 0.9600
C29 H29C 0.9600
C30 H30A 0.9600
C30 H30B 0.9600
C30 H30C 0.9600
C31 H31A 0.9600
C31 H31B 0.9600
C31 H31C 0.9600
C32 H32A 0.9600
C32 H32B 0.9600
C32 H32C 0.9600
C33 H33A 0.9600
C33 H33B 0.9600
C33 H33C 0.9600
C34 H34A 0.9600
C34 H34B 0.9600
C34 H34C 0.9600
C35 H35A 0.9600
C35 H35B 0.9600
C35 H35C 0.9600
C36 H36A 0.9600
C36 H36B 0.9600
C36 H36C 0.9600
C37 H37A 0.9600
C37 H37B 0.9600
C37 H37C 0.9600
